data_4500964
loop_
_publ_author_name
'Kasugai, Kenta'
'Hashimoto, Suzumi'
'Imai, Kazunori'
'Sakon, Aya'
'Fujii, Kotaro'
'Uekusa, Hidehiro'
'Hayashi, Naoto'
'Kobayashi, Keiji'

_publ_section_title
;
 Supramolecular Networks in Crystalline Inclusion Complexes Formed from a
 New Host: 2,2-Bis(4-hydroxy-3-phenylphenyl)-1H-indene-1,3(2H)-dione
;
_journal_issue 9
_journal_name_full 'Crystal Growth &amp; Design'
_journal_page_first 4044
_journal_paper_doi 10.1021/cg200554f
_journal_volume 11
_journal_year 2011
_chemical_formula_moiety 'C42 H31 O4 '
_chemical_formula_sum 'C42 H31 O4'
_chemical_formula_weight 599.70
_space_group_IT_number 14
_symmetry_cell_setting monoclinic
_symmetry_Int_Tables_number 14
_symmetry_space_group_name_Hall '-P 2yab'
_symmetry_space_group_name_H-M 'P 1 21/a 1'
_cell_angle_alpha 90.0000
_cell_angle_beta 94.896(11)
_cell_angle_gamma 90.0000
_cell_formula_units_Z 4
_cell_length_a 15.775(5)
_cell_length_b 9.796(2)
_cell_length_c 20.695(5)
_cell_measurement_reflns_used 16770
_cell_measurement_temperature 223.1
_cell_measurement_theta_max 27.5
_cell_measurement_theta_min 3.1
_cell_volume 3186.4(14)
_computing_cell_refinement PROCESS-AUTO
_computing_data_collection PROCESS-AUTO
_computing_data_reduction CrystalStructure
_computing_publication_material 'CrystalStructure 3.8'
_computing_structure_refinement CRYSTALS
_computing_structure_solution SIR92
_diffrn_detector_area_resol_mean 10.00
_diffrn_measured_fraction_theta_full 0.996
_diffrn_measured_fraction_theta_max 0.996
_diffrn_measurement_device_type 'Rigaku RAXIS-RAPID'
_diffrn_measurement_method \w
_diffrn_radiation_type 'Mo K\a'
_diffrn_radiation_wavelength 0.71075
_diffrn_reflns_av_R_equivalents 0.095
_diffrn_reflns_limit_h_max 20
_diffrn_reflns_limit_h_min -20
_diffrn_reflns_limit_k_max 12
_diffrn_reflns_limit_k_min -12
_diffrn_reflns_limit_l_max 23
_diffrn_reflns_limit_l_min -26
_diffrn_reflns_number 30516
_diffrn_reflns_theta_full 27.48
_diffrn_reflns_theta_max 27.48
_exptl_absorpt_coefficient_mu 0.079
_exptl_absorpt_correction_T_max 0.992
_exptl_absorpt_correction_T_min 0.731
_exptl_absorpt_correction_type multi-scan
_exptl_absorpt_process_details
;
    Higashi, T. (1995). Program for Absorption Correction.
    Rigaku Corporation, Tokyo, Japan.
;
_exptl_crystal_colour yellow
_exptl_crystal_density_diffrn 1.250
_exptl_crystal_density_method 'not measured'
_exptl_crystal_description block
_exptl_crystal_F_000 1260.00
_exptl_crystal_size_max 0.20
_exptl_crystal_size_mid 0.20
_exptl_crystal_size_min 0.10
_refine_diff_density_max 0.42
_refine_diff_density_min -0.47
_refine_ls_extinction_method none
_refine_ls_goodness_of_fit_ref 0.943
_refine_ls_hydrogen_treatment refall
_refine_ls_number_parameters 539
_refine_ls_number_reflns 5497
_refine_ls_R_factor_gt 0.0431
_refine_ls_shift/su_max 0.0058
_refine_ls_structure_factor_coef Fsqd
_refine_ls_weighting_details 'w = 1/[1.0000\s(Fo^2^)]/(4Fo^2^)'
_refine_ls_weighting_scheme calc
_refine_ls_wR_factor_ref 0.0107
_reflns_number_gt 2957
_reflns_number_total 7276
_reflns_threshold_expression F^2^>2.0\s(F^2^)
_cod_data_source_file cg200554f_si_001.cif
_cod_data_source_block '_KK-C6H6'
_cod_original_cell_volume 3186.3(14)
_cod_original_formula_sum 'C42 H31 O4 '
_cod_database_code 4500964

loop_
_symmetry_equiv_pos_site_id
_symmetry_equiv_pos_as_xyz
1 +X,+Y,+Z
2 1/2-X,1/2+Y,-Z
3 -X,-Y,-Z
4 1/2+X,1/2-Y,+Z

loop_
_atom_site_label
_atom_site_type_symbol
_atom_site_fract_x
_atom_site_fract_y
_atom_site_fract_z
_atom_site_U_iso_or_equiv
_atom_site_adp_type
_atom_site_occupancy
_atom_site_symmetry_multiplicity
_atom_site_calc_flag
O(1) O 0.99822(9) 0.08658(12) 0.24973(6) 0.0379(4) Uani 1.00 1 d
O(2) O 0.81978(8) 0.02933(12) 0.41971(6) 0.0360(4) Uani 1.00 1 d
O(3) O 0.65175(10) 0.47179(15) 0.20459(7) 0.0421(5) Uani 1.00 1 d
O(4) O 1.18044(11) 0.35246(17) 0.49149(7) 0.0471(5) Uani 1.00 1 d
C(1) C 0.90187(12) 0.12703(18) 0.33485(8) 0.0241(5) Uani 1.00 1 d
C(2) C 0.94480(12) 0.0417(2) 0.28358(9) 0.0289(6) Uani 1.00 1 d
C(3) C 0.91508(12) -0.10008(19) 0.28561(9) 0.0304(6) Uani 1.00 1 d
C(4) C 0.93436(14) -0.2086(2) 0.24560(11) 0.0409(7) Uani 1.00 1 d
C(5) C 0.90311(16) -0.3356(2) 0.26111(13) 0.0497(8) Uani 1.00 1 d
C(6) C 0.85574(16) -0.3544(2) 0.31433(13) 0.0506(8) Uani 1.00 1 d
C(7) C 0.83673(14) -0.2459(2) 0.35274(12) 0.0398(7) Uani 1.00 1 d
C(8) C 0.86646(12) -0.11788(19) 0.33762(9) 0.0289(6) Uani 1.00 1 d
C(9) C 0.85633(12) 0.01223(19) 0.37102(9) 0.0271(6) Uani 1.00 1 d
C(10) C 0.83586(12) 0.22331(18) 0.30117(9) 0.0244(6) Uani 1.00 1 d
C(11) C 0.76365(13) 0.2607(2) 0.33094(10) 0.0291(6) Uani 1.00 1 d
C(12) C 0.70262(14) 0.3430(2) 0.29931(10) 0.0314(6) Uani 1.00 1 d
C(13) C 0.71195(13) 0.39166(19) 0.23748(9) 0.0293(6) Uani 1.00 1 d
C(14) C 0.78389(12) 0.35826(19) 0.20613(9) 0.0263(6) Uani 1.00 1 d
C(15) C 0.84427(13) 0.2748(2) 0.23930(10) 0.0277(6) Uani 1.00 1 d
C(16) C 0.79594(12) 0.4028(2) 0.13894(9) 0.0295(6) Uani 1.00 1 d
C(17) C 0.78723(14) 0.5386(2) 0.12027(11) 0.0399(7) Uani 1.00 1 d
C(18) C 0.80178(15) 0.5792(2) 0.05788(12) 0.0495(9) Uani 1.00 1 d
C(19) C 0.82503(16) 0.4829(3) 0.01409(12) 0.0551(9) Uani 1.00 1 d
C(20) C 0.83366(16) 0.3486(2) 0.03109(11) 0.0517(9) Uani 1.00 1 d
C(21) C 0.81858(14) 0.3083(2) 0.09341(10) 0.0393(7) Uani 1.00 1 d
C(22) C 0.97141(12) 0.19455(19) 0.37923(9) 0.0252(6) Uani 1.00 1 d
C(23) C 0.99501(13) 0.3304(2) 0.37170(10) 0.0282(6) Uani 1.00 1 d
C(24) C 1.06311(13) 0.3887(2) 0.40907(9) 0.0295(6) Uani 1.00 1 d
C(25) C 1.10976(14) 0.3061(2) 0.45401(10) 0.0340(7) Uani 1.00 1 d
C(26) C 1.08794(15) 0.1710(2) 0.46278(10) 0.0362(7) Uani 1.00 1 d
C(27) C 1.01874(14) 0.1163(2) 0.42572(10) 0.0322(6) Uani 1.00 1 d
C(28) C 1.08594(12) 0.5352(2) 0.40093(10) 0.0311(6) Uani 1.00 1 d
C(29) C 1.10029(14) 0.5861(2) 0.34059(11) 0.0394(7) Uani 1.00 1 d
C(30) C 1.12149(15) 0.7222(2) 0.33165(13) 0.0482(8) Uani 1.00 1 d
C(31) C 1.12755(15) 0.8086(2) 0.38472(14) 0.0516(9) Uani 1.00 1 d
C(32) C 1.11389(15) 0.7600(2) 0.44570(13) 0.0517(9) Uani 1.00 1 d
C(33) C 1.09255(14) 0.6242(2) 0.45336(12) 0.0445(8) Uani 1.00 1 d
C(34) C 1.1174(2) 0.6873(3) 0.13880(13) 0.0542(10) Uani 1.00 1 d
C(35) C 1.0437(2) 0.6244(3) 0.11521(13) 0.0579(10) Uani 1.00 1 d
C(36) C 1.0337(2) 0.4856(3) 0.12587(16) 0.0684(12) Uani 1.00 1 d
C(37) C 1.0976(2) 0.4115(3) 0.15947(15) 0.0665(11) Uani 1.00 1 d
C(38) C 1.1707(2) 0.4767(3) 0.18204(13) 0.0628(11) Uani 1.00 1 d
C(39) C 1.1805(2) 0.6133(3) 0.17176(14) 0.0603(10) Uani 1.00 1 d
C(40) C 0.9972(3) 1.0324(4) 0.0646(2) 0.1050(16) Uani 1.00 1 d
C(41) C 1.0688(3) 1.0556(3) 0.0341(2) 0.1029(17) Uani 1.00 1 d
C(42) C 1.0725(2) 1.0248(3) -0.0307(2) 0.1006(16) Uani 1.00 1 d
H(1) H 0.9747(12) -0.1912(17) 0.2037(8) 0.067(6) Uiso 1.00 1 c
H(2) H 0.9174(11) -0.4150(18) 0.2316(8) 0.061(6) Uiso 1.00 1 c
H(3) H 0.8379(11) -0.4528(18) 0.3257(8) 0.060(6) Uiso 1.00 1 c
H(4) H 0.8064(10) -0.2511(16) 0.3904(8) 0.042(6) Uiso 1.00 1 c
H(5) H 0.8929(9) 0.2531(14) 0.2200(6) 0.019(5) Uiso 1.00 1 c
H(6) H 0.7541(10) 0.2245(16) 0.3764(7) 0.042(5) Uiso 1.00 1 c
H(7) H 0.6521(10) 0.3650(15) 0.3214(7) 0.039(5) Uiso 1.00 1 c
H(8) H 0.8273(11) 0.2112(16) 0.1055(7) 0.039(5) Uiso 1.00 1 c
H(9) H 0.8498(11) 0.268(2) -0.0007(9) 0.072(7) Uiso 1.00 1 c
H(10) H 0.8374(12) 0.508(2) -0.0277(9) 0.076(7) Uiso 1.00 1 c
H(11) H 0.7967(12) 0.6726(17) 0.0502(9) 0.060(7) Uiso 1.00 1 c
H(12) H 0.7735(11) 0.6023(16) 0.1513(8) 0.039(6) Uiso 1.00 1 c
H(13) H 0.6023(15) 0.473(2) 0.2217(10) 0.110(10) Uiso 1.00 1 c
H(14) H 1.1992(18) 0.418(2) 0.4739(12) 0.125(13) Uiso 1.00 1 c
H(15) H 0.9600(10) 0.3855(14) 0.3376(7) 0.028(5) Uiso 1.00 1 c
H(16) H 1.0026(10) 0.0097(18) 0.4327(7) 0.054(6) Uiso 1.00 1 c
H(17) H 1.1263(11) 0.1124(17) 0.4964(9) 0.062(7) Uiso 1.00 1 c
H(18) H 1.0964(10) 0.5295(15) 0.3020(7) 0.035(5) Uiso 1.00 1 c
H(19) H 1.1318(12) 0.7641(19) 0.2822(9) 0.080(7) Uiso 1.00 1 c
H(20) H 1.1435(13) 0.9104(19) 0.3785(9) 0.080(7) Uiso 1.00 1 c
H(21) H 1.1196(11) 0.8219(19) 0.4872(9) 0.064(7) Uiso 1.00 1 c
H(22) H 1.0824(11) 0.5863(16) 0.4953(8) 0.053(6) Uiso 1.00 1 c
H(23) H 0.9966(15) 0.676(2) 0.0946(10) 0.099(10) Uiso 1.00 1 c
H(24) H 0.9868(15) 0.445(2) 0.1080(11) 0.094(11) Uiso 1.00 1 c
H(25) H 1.0911(16) 0.300(2) 0.1623(12) 0.141(11) Uiso 1.00 1 c
H(26) H 1.2186(16) 0.424(2) 0.2058(11) 0.108(10) Uiso 1.00 1 c
H(27) H 1.2273(16) 0.658(2) 0.1926(11) 0.102(11) Uiso 1.00 1 c
H(28) H 1.1236(13) 0.785(2) 0.1340(9) 0.073(8) Uiso 1.00 1 c
H(29) H 0.991(2) 1.073(3) 0.113(2) 0.26(2) Uiso 1.00 1 c
H(30) H 1.115(2) 1.110(2) 0.0544(15) 0.161(16) Uiso 1.00 1 c
H(31) H 1.1261(18) 1.049(2) -0.0554(13) 0.134(13) Uiso 1.00 1 c

loop_
_atom_site_aniso_label
_atom_site_aniso_U_11
_atom_site_aniso_U_22
_atom_site_aniso_U_33
_atom_site_aniso_U_12
_atom_site_aniso_U_13
_atom_site_aniso_U_23
O(1) 0.0303(9) 0.0461(9) 0.0389(9) 0.0031(7) 0.0118(7) 0.0010(7)
O(2) 0.0354(9) 0.0425(8) 0.0311(8) 0.0039(7) 0.0096(7) 0.0063(7)
O(3) 0.0260(10) 0.0578(10) 0.0428(9) 0.0130(8) 0.0050(8) 0.0192(8)
O(4) 0.0365(10) 0.0635(12) 0.0387(9) -0.0166(9) -0.0115(8) 0.0090(9)
C(1) 0.0246(12) 0.0248(11) 0.0232(11) 0.0024(10) 0.0032(9) 0.0013(9)
C(2) 0.0229(13) 0.0385(13) 0.0240(12) 0.0060(11) -0.0046(9) -0.0013(10)
C(3) 0.0269(13) 0.0293(12) 0.0340(13) 0.0036(10) -0.0035(10) -0.0027(10)
C(4) 0.0351(15) 0.0396(15) 0.0470(15) 0.0045(12) -0.0031(12) -0.0062(12)
C(5) 0.0469(18) 0.0406(16) 0.0592(18) 0.0070(14) -0.0087(14) -0.0171(14)
C(6) 0.0449(17) 0.0345(15) 0.0704(19) -0.0064(13) -0.0071(14) -0.0024(14)
C(7) 0.0352(15) 0.0390(15) 0.0443(16) -0.0046(12) -0.0019(12) 0.0011(12)
C(8) 0.0252(13) 0.0268(12) 0.0338(13) -0.0007(10) -0.0031(10) -0.0001(10)
C(9) 0.0184(12) 0.0347(13) 0.0267(12) 0.0022(10) -0.0060(10) 0.0048(10)
C(10) 0.0193(12) 0.0268(11) 0.0266(12) -0.0013(10) -0.0003(9) -0.0009(9)
C(11) 0.0265(13) 0.0357(13) 0.0250(13) 0.0034(11) 0.0029(10) 0.0030(10)
C(12) 0.0252(13) 0.0384(13) 0.0316(13) 0.0037(11) 0.0079(11) 0.0027(11)
C(13) 0.0226(12) 0.0303(12) 0.0340(13) 0.0030(10) -0.0038(10) 0.0058(10)
C(14) 0.0199(12) 0.0307(12) 0.0283(12) -0.0019(10) 0.0015(10) 0.0016(10)
C(15) 0.0246(14) 0.0324(12) 0.0271(13) 0.0005(11) 0.0067(11) -0.0024(10)
C(16) 0.0229(12) 0.0390(14) 0.0258(12) 0.0010(11) -0.0014(10) 0.0016(10)
C(17) 0.0363(15) 0.0444(15) 0.0392(15) 0.0050(12) 0.0037(12) 0.0074(13)
C(18) 0.0486(18) 0.0519(18) 0.0482(17) 0.0026(14) 0.0059(13) 0.0250(15)
C(19) 0.0526(18) 0.085(2) 0.0282(15) -0.0006(16) 0.0078(13) 0.0164(16)
C(20) 0.0617(19) 0.0623(18) 0.0317(15) -0.0055(15) 0.0076(13) -0.0011(14)
C(21) 0.0437(16) 0.0455(16) 0.0282(14) -0.0047(13) 0.0007(11) 0.0029(12)
C(22) 0.0222(12) 0.0303(12) 0.0231(12) 0.0024(10) 0.0023(9) 0.0014(10)
C(23) 0.0243(13) 0.0353(13) 0.0244(12) 0.0045(11) -0.0015(10) 0.0006(11)
C(24) 0.0266(13) 0.0343(13) 0.0273(12) -0.0025(11) 0.0014(10) 0.0017(10)
C(25) 0.0261(14) 0.0496(15) 0.0260(13) -0.0073(12) 0.0006(11) 0.0001(11)
C(26) 0.0304(15) 0.0462(16) 0.0310(14) 0.0003(12) -0.0031(11) 0.0090(12)
C(27) 0.0298(14) 0.0332(13) 0.0334(13) 0.0005(12) 0.0013(11) 0.0062(11)
C(28) 0.0235(13) 0.0371(13) 0.0319(13) -0.0022(11) -0.0019(10) -0.0029(11)
C(29) 0.0413(15) 0.0408(15) 0.0355(15) -0.0032(12) -0.0014(12) -0.0013(12)
C(30) 0.0465(16) 0.0405(16) 0.0568(19) -0.0058(13) -0.0012(14) 0.0042(14)
C(31) 0.0357(16) 0.0371(16) 0.082(2) -0.0038(13) 0.0069(14) 0.0007(15)
C(32) 0.0428(17) 0.0478(17) 0.066(2) -0.0067(13) 0.0119(15) -0.0229(15)
C(33) 0.0418(16) 0.0503(17) 0.0423(16) -0.0058(13) 0.0086(13) -0.0072(14)
C(34) 0.057(2) 0.049(2) 0.0575(19) -0.0001(18) 0.0121(15) -0.0037(15)
C(35) 0.047(2) 0.073(2) 0.0540(18) 0.0153(19) 0.0074(16) 0.0012(17)
C(36) 0.051(2) 0.084(2) 0.071(2) -0.024(2) 0.0078(18) -0.0168(19)
C(37) 0.081(2) 0.052(2) 0.068(2) -0.003(2) 0.0127(18) 0.0042(16)
C(38) 0.064(2) 0.063(2) 0.0598(19) 0.010(2) -0.0053(17) 0.0074(17)
C(39) 0.056(2) 0.066(2) 0.0569(19) -0.007(2) -0.0075(16) -0.0053(17)
C(40) 0.105(3) 0.114(3) 0.090(3) 0.030(3) -0.026(3) -0.025(2)
C(41) 0.087(3) 0.091(2) 0.120(4) 0.017(2) -0.053(3) -0.039(2)
C(42) 0.083(3) 0.100(2) 0.115(3) 0.013(2) -0.011(3) -0.018(2)

loop_
_atom_type_symbol
_atom_type_description
_atom_type_scat_dispersion_real
_atom_type_scat_dispersion_imag
_atom_type_scat_source
C C 0.003 0.002
;
International Tables for Crystallography
(1992, Vol. C, Tables 4.2.6.8 and 6.1.1.4)
;
H H 0.000 0.000
;
International Tables for Crystallography
(1992, Vol. C, Table 6.1.1.4)
;
O O 0.011 0.006
;
International Tables for Crystallography
(1992, Vol. C, Tables 4.2.6.8 and 6.1.1.4)
;

loop_
_geom_angle_atom_site_label_1
_geom_angle_atom_site_label_2
_geom_angle_atom_site_label_3
_geom_angle
_geom_angle_publ_flag
_geom_angle_site_symmetry_1
_geom_angle_site_symmetry_3
C(2) C(1) C(9) 100.70(14) yes . .
C(2) C(1) C(10) 109.93(13) yes . .
C(2) C(1) C(22) 108.24(15) yes . .
C(9) C(1) C(10) 109.88(15) yes . .
C(9) C(1) C(22) 111.21(14) yes . .
C(10) C(1) C(22) 115.80(14) yes . .
O(1) C(2) C(1) 124.10(16) yes . .
O(1) C(2) C(3) 126.45(17) yes . .
C(1) C(2) C(3) 109.34(15) yes . .
C(2) C(3) C(4) 128.10(18) yes . .
C(2) C(3) C(8) 109.93(16) yes . .
C(4) C(3) C(8) 121.86(18) yes . .
C(3) C(4) C(5) 116.5(2) yes . .
C(4) C(5) C(6) 121.8(2) yes . .
C(5) C(6) C(7) 120.8(2) yes . .
C(6) C(7) C(8) 118.3(2) yes . .
C(3) C(8) C(7) 120.70(18) yes . .
C(3) C(8) C(9) 110.31(16) yes . .
C(7) C(8) C(9) 128.96(19) yes . .
O(2) C(9) C(1) 124.71(16) yes . .
O(2) C(9) C(8) 126.16(17) yes . .
C(1) C(9) C(8) 109.12(15) yes . .
C(1) C(10) C(11) 120.85(16) yes . .
C(1) C(10) C(15) 121.88(17) yes . .
C(11) C(10) C(15) 117.26(17) yes . .
C(10) C(11) C(12) 120.64(19) yes . .
C(11) C(12) C(13) 121.0(2) yes . .
O(3) C(13) C(12) 122.22(18) yes . .
O(3) C(13) C(14) 117.48(16) yes . .
C(12) C(13) C(14) 120.29(17) yes . .
C(13) C(14) C(15) 117.31(17) yes . .
C(13) C(14) C(16) 122.78(16) yes . .
C(15) C(14) C(16) 119.85(17) yes . .
C(10) C(15) C(14) 123.48(18) yes . .
C(14) C(16) C(17) 121.63(18) yes . .
C(14) C(16) C(21) 120.02(18) yes . .
C(17) C(16) C(21) 118.33(19) yes . .
C(16) C(17) C(18) 120.9(2) yes . .
C(17) C(18) C(19) 119.3(2) yes . .
C(18) C(19) C(20) 121.1(2) yes . .
C(19) C(20) C(21) 119.4(2) yes . .
C(16) C(21) C(20) 121.0(2) yes . .
C(1) C(22) C(23) 122.24(16) yes . .
C(1) C(22) C(27) 119.56(16) yes . .
C(23) C(22) C(27) 117.97(17) yes . .
C(22) C(23) C(24) 122.05(18) yes . .
C(23) C(24) C(25) 118.11(18) yes . .
C(23) C(24) C(28) 120.95(17) yes . .
C(25) C(24) C(28) 120.95(17) yes . .
O(4) C(25) C(24) 122.66(19) yes . .
O(4) C(25) C(26) 116.05(18) yes . .
C(24) C(25) C(26) 121.29(19) yes . .
C(25) C(26) C(27) 119.33(19) yes . .
C(22) C(27) C(26) 121.2(2) yes . .
C(24) C(28) C(29) 120.61(18) yes . .
C(24) C(28) C(33) 121.20(19) yes . .
C(29) C(28) C(33) 118.19(19) yes . .
C(28) C(29) C(30) 121.8(2) yes . .
C(29) C(30) C(31) 118.8(2) yes . .
C(30) C(31) C(32) 120.5(2) yes . .
C(31) C(32) C(33) 119.6(2) yes . .
C(28) C(33) C(32) 121.1(2) yes . .
C(35) C(34) C(39) 120.0(2) yes . .
C(34) C(35) C(36) 119.3(2) yes . .
C(35) C(36) C(37) 120.4(3) yes . .
C(36) C(37) C(38) 119.0(3) yes . .
C(37) C(38) C(39) 120.5(2) yes . .
C(34) C(39) C(38) 120.8(2) yes . .
C(41) C(40) C(42) 119.6(4) yes . 3_775
C(40) C(41) C(42) 121.3(4) yes . .
C(40) C(42) C(41) 119.1(4) yes 3_775 .
C(13) O(3) H(13) 114.2(14) no . .
C(25) O(4) H(14) 108.6(18) no . .
C(3) C(4) H(1) 120.3(8) no . .
C(5) C(4) H(1) 123.2(8) no . .
C(4) C(5) H(2) 116.2(10) no . .
C(6) C(5) H(2) 122.0(10) no . .
C(5) C(6) H(3) 118.4(10) no . .
C(7) C(6) H(3) 120.7(10) no . .
C(6) C(7) H(4) 125.6(10) no . .
C(8) C(7) H(4) 116.0(10) no . .
C(10) C(11) H(6) 120.3(9) no . .
C(12) C(11) H(6) 119.0(9) no . .
C(11) C(12) H(7) 118.1(9) no . .
C(13) C(12) H(7) 120.9(9) no . .
C(10) C(15) H(5) 117.6(8) no . .
C(14) C(15) H(5) 118.9(8) no . .
C(16) C(17) H(12) 118.1(10) no . .
C(18) C(17) H(12) 121.0(10) no . .
C(17) C(18) H(11) 115.0(12) no . .
C(19) C(18) H(11) 125.7(12) no . .
C(18) C(19) H(10) 120.8(12) no . .
C(20) C(19) H(10) 118.1(12) no . .
C(19) C(20) H(9) 125.1(10) no . .
C(21) C(20) H(9) 115.4(10) no . .
C(16) C(21) H(8) 120.4(9) no . .
C(20) C(21) H(8) 118.5(9) no . .
C(22) C(23) H(15) 116.8(8) no . .
C(24) C(23) H(15) 121.1(8) no . .
C(25) C(26) H(17) 118.2(9) no . .
C(27) C(26) H(17) 122.4(9) no . .
C(22) C(27) H(16) 120.1(8) no . .
C(26) C(27) H(16) 118.7(8) no . .
C(28) C(29) H(18) 122.3(9) no . .
C(30) C(29) H(18) 115.9(9) no . .
C(29) C(30) H(19) 121.6(10) no . .
C(31) C(30) H(19) 119.5(10) no . .
C(30) C(31) H(20) 119.3(11) no . .
C(32) C(31) H(20) 120.2(11) no . .
C(31) C(32) H(21) 122.6(10) no . .
C(33) C(32) H(21) 117.8(10) no . .
C(28) C(33) H(22) 116.9(9) no . .
C(32) C(33) H(22) 122.0(10) no . .
C(35) C(34) H(28) 119.8(11) no . .
C(39) C(34) H(28) 120.1(11) no . .
C(34) C(35) H(23) 121.6(14) no . .
C(36) C(35) H(23) 119.0(14) no . .
C(35) C(36) H(24) 118.5(15) no . .
C(37) C(36) H(24) 120.9(15) no . .
C(36) C(37) H(25) 118.9(13) no . .
C(38) C(37) H(25) 121.7(13) no . .
C(37) C(38) H(26) 120.5(14) no . .
C(39) C(38) H(26) 119.0(14) no . .
C(34) C(39) H(27) 119.9(14) no . .
C(38) C(39) H(27) 118.8(14) no . .
C(41) C(40) H(29) 120(2) no . .
C(42) C(40) H(29) 119(2) no 3_775 .
C(40) C(41) H(30) 121(2) no . .
C(42) C(41) H(30) 117(2) no . .
C(40) C(42) H(31) 119.2(15) no 3_775 .
C(41) C(42) H(31) 121.6(15) no . .

loop_
_geom_bond_atom_site_label_1
_geom_bond_atom_site_label_2
_geom_bond_distance
_geom_bond_publ_flag
_geom_bond_site_symmetry_2
O(1) C(2) 1.223(2) yes .
O(2) C(9) 1.214(2) yes .
O(3) C(13) 1.368(2) yes .
O(4) C(25) 1.379(2) yes .
C(1) C(2) 1.551(2) yes .
C(1) C(9) 1.560(2) yes .
C(1) C(10) 1.528(2) yes .
C(1) C(22) 1.521(2) yes .
C(2) C(3) 1.468(2) yes .
C(3) C(4) 1.397(2) yes .
C(3) C(8) 1.385(2) yes .
C(4) C(5) 1.386(3) yes .
C(5) C(6) 1.395(3) yes .
C(6) C(7) 1.376(3) yes .
C(7) C(8) 1.384(2) yes .
C(8) C(9) 1.465(2) yes .
C(10) C(11) 1.390(2) yes .
C(10) C(15) 1.393(2) yes .
C(11) C(12) 1.378(2) yes .
C(12) C(13) 1.385(2) yes .
C(13) C(14) 1.393(2) yes .
C(14) C(15) 1.391(2) yes .
C(14) C(16) 1.485(2) yes .
C(16) C(17) 1.389(3) yes .
C(16) C(21) 1.389(3) yes .
C(17) C(18) 1.389(3) yes .
C(18) C(19) 1.379(3) yes .
C(19) C(20) 1.366(3) yes .
C(20) C(21) 1.388(3) yes .
C(22) C(23) 1.394(2) yes .
C(22) C(27) 1.396(2) yes .
C(23) C(24) 1.392(2) yes .
C(24) C(25) 1.394(2) yes .
C(24) C(28) 1.493(2) yes .
C(25) C(26) 1.384(3) yes .
C(26) C(27) 1.387(3) yes .
C(28) C(29) 1.381(3) yes .
C(28) C(33) 1.389(3) yes .
C(29) C(30) 1.391(3) yes .
C(30) C(31) 1.383(3) yes .
C(31) C(32) 1.383(3) yes .
C(32) C(33) 1.385(3) yes .
C(34) C(35) 1.368(4) yes .
C(34) C(39) 1.365(4) yes .
C(35) C(36) 1.389(4) yes .
C(36) C(37) 1.381(4) yes .
C(37) C(38) 1.366(4) yes .
C(38) C(39) 1.366(4) yes .
C(40) C(41) 1.359(8) yes .
C(40) C(42) 1.372(6) yes 3_775
C(41) C(42) 1.382(7) yes .
O(3) H(13) 0.88(2) no .
O(4) H(14) 0.81(2) no .
C(4) H(1) 1.132(19) no .
C(5) H(2) 1.027(18) no .
C(6) H(3) 1.037(18) no .
C(7) H(4) 0.951(17) no .
C(11) H(6) 1.028(16) no .
C(12) H(7) 0.976(17) no .
C(15) H(5) 0.919(15) no .
C(17) H(12) 0.934(16) no .
C(18) H(11) 0.931(17) no .
C(19) H(10) 0.94(2) no .
C(20) H(9) 1.071(19) no .
C(21) H(8) 0.991(16) no .
C(23) H(15) 1.015(14) no .
C(26) H(17) 1.052(18) no .
C(27) H(16) 1.087(18) no .
C(29) H(18) 0.970(15) no .
C(30) H(19) 1.13(2) no .
C(31) H(20) 1.039(19) no .
C(32) H(21) 1.049(19) no .
C(33) H(22) 0.969(18) no .
C(34) H(28) 0.97(2) no .
C(35) H(23) 0.96(2) no .
C(36) H(24) 0.89(2) no .
C(37) H(25) 1.10(2) no .
C(38) H(26) 1.01(2) no .
C(39) H(27) 0.93(2) no .
C(40) H(29) 1.10(4) no .
C(41) H(30) 0.97(3) no .
C(42) H(31) 1.05(2) no .

loop_
_geom_contact_atom_site_label_1
_geom_contact_atom_site_label_2
_geom_contact_distance
_geom_contact_site_symmetry_2
O(1) O(3) 2.730(2) 4_555
O(1) C(12) 3.370(2) 4_555
O(1) C(13) 3.409(2) 4_555
O(2) O(4) 2.989(2) 4_455
O(2) C(26) 3.359(2) 3_756
O(2) C(32) 3.552(2) 3_766
O(3) O(1) 2.730(2) 4_455
O(4) O(2) 2.989(2) 4_555
O(4) C(7) 3.421(2) 3_756
O(4) C(32) 3.509(2) 2_746
C(4) C(30) 3.383(3) 1_545
C(5) C(17) 3.528(3) 1_545
C(5) C(29) 3.478(3) 1_545
C(7) O(4) 3.421(2) 3_756
C(7) C(30) 3.394(3) 4_455
C(7) C(31) 3.475(3) 4_455
C(12) O(1) 3.370(2) 4_455
C(13) O(1) 3.409(2) 4_455
C(17) C(5) 3.528(3) 1_565
C(26) O(2) 3.359(2) 3_756
C(29) C(5) 3.478(3) 1_565
C(30) C(4) 3.383(3) 1_565
C(30) C(7) 3.394(3) 4_555
C(31) C(7) 3.475(3) 4_555
C(32) O(2) 3.552(2) 3_766
C(32) O(4) 3.509(2) 2_756
O(1) H(7) 2.776(16) 4_555
O(1) H(13) 1.88(2) 4_555
O(1) H(25) 3.20(2) .
O(1) H(29) 2.82(4) 1_545
O(2) H(14) 2.35(2) 4_455
O(2) H(17) 2.327(18) 3_756
O(2) H(21) 2.537(18) 3_766
O(3) H(1) 3.523(18) 4_455
O(3) H(19) 3.075(19) 4_465
O(3) H(25) 2.94(2) 4_455
O(3) H(28) 2.81(2) 4_465
O(3) H(29) 3.06(3) 4_465
O(3) H(30) 3.22(3) 4_465
O(4) H(4) 2.629(16) 3_756
O(4) H(6) 2.840(16) 4_555
O(4) H(21) 3.162(18) 2_746
C(2) H(7) 3.421(16) 4_555
C(2) H(13) 2.89(2) 4_555
C(3) H(13) 3.56(2) 4_555
C(3) H(27) 3.44(2) 4_455
C(4) H(12) 3.582(16) 1_545
C(4) H(13) 3.58(2) 4_555
C(4) H(19) 3.154(19) 1_545
C(4) H(23) 3.54(2) 1_545
C(4) H(27) 3.39(2) 4_455
C(5) H(12) 2.987(16) 1_545
C(5) H(15) 3.245(14) 1_545
C(5) H(18) 3.365(15) 1_545
C(5) H(27) 3.47(2) 4_455
C(6) H(12) 3.535(16) 1_545
C(6) H(15) 3.048(14) 1_545
C(7) H(17) 3.389(18) 3_756
C(7) H(19) 3.436(18) 4_455
C(7) H(20) 3.53(2) 4_455
C(8) H(17) 3.427(19) 3_756
C(8) H(27) 3.59(2) 4_455
C(9) H(14) 3.47(2) 4_455
C(9) H(17) 2.994(18) 3_756
C(9) H(21) 3.347(19) 3_766
C(10) H(3) 3.212(18) 1_565
C(10) H(26) 2.96(2) 4_455
C(11) H(3) 3.046(18) 1_565
C(11) H(26) 3.19(2) 4_455
C(12) H(3) 2.941(17) 1_565
C(12) H(20) 3.106(19) 4_465
C(12) H(25) 3.50(2) 4_455
C(12) H(26) 3.28(2) 4_455
C(13) H(3) 2.996(17) 1_565
C(13) H(25) 3.01(2) 4_455
C(13) H(26) 3.17(2) 4_455
C(14) H(2) 3.075(17) 1_565
C(14) H(3) 3.148(17) 1_565
C(14) H(25) 3.46(2) 4_455
C(14) H(26) 2.95(2) 4_455
C(15) H(2) 3.259(17) 1_565
C(15) H(3) 3.217(17) 1_565
C(15) H(26) 2.83(2) 4_455
C(16) H(2) 3.147(17) 1_565
C(16) H(24) 3.16(2) .
C(16) H(30) 3.22(3) 4_465
C(17) H(2) 2.987(17) 1_565
C(17) H(24) 3.31(2) .
C(17) H(27) 3.50(2) 4_465
C(17) H(28) 3.14(2) 4_465
C(17) H(30) 3.27(3) 4_465
C(18) H(9) 3.171(19) 2_655
C(18) H(23) 3.24(2) .
C(18) H(24) 3.29(2) .
C(18) H(28) 3.59(2) 4_465
C(18) H(30) 3.47(3) 4_465
C(19) H(23) 3.59(2) .
C(19) H(24) 3.10(2) .
C(19) H(30) 3.60(3) 4_465
C(19) H(31) 3.35(2) 4_465
C(20) H(11) 3.073(18) 2_645
C(20) H(24) 2.93(2) .
C(20) H(30) 3.54(3) 4_465
C(21) H(24) 2.96(2) .
C(21) H(29) 3.56(3) 1_545
C(21) H(30) 3.34(3) 4_465
C(22) H(7) 3.237(17) 4_555
C(22) H(21) 3.23(2) 3_766
C(22) H(22) 3.529(17) 3_766
C(23) H(3) 3.340(17) 1_565
C(23) H(7) 3.365(16) 4_555
C(23) H(22) 3.211(18) 3_766
C(24) H(6) 3.333(16) 4_555
C(24) H(7) 3.445(16) 4_555
C(24) H(22) 3.166(18) 3_766
C(25) H(4) 3.417(16) 3_756
C(25) H(6) 2.912(17) 4_555
C(25) H(7) 3.331(16) 4_555
C(25) H(22) 3.456(18) 3_766
C(26) H(4) 3.429(16) 3_756
C(26) H(6) 3.452(16) 4_555
C(26) H(7) 3.195(16) 4_555
C(26) H(16) 3.222(17) 3_756
C(26) H(20) 3.254(19) 1_545
C(26) H(21) 3.487(18) 1_545
C(26) H(21) 3.517(19) 3_766
C(27) H(7) 3.145(17) 4_555
C(27) H(16) 3.223(16) 3_756
C(27) H(20) 3.04(2) 1_545
C(27) H(21) 3.481(18) 1_545
C(27) H(21) 3.007(19) 3_766
C(29) H(2) 3.507(17) 1_565
C(30) H(1) 3.472(17) 1_565
C(30) H(4) 3.076(16) 4_555
C(30) H(27) 3.51(2) .
C(31) H(4) 2.869(17) 4_555
C(31) H(7) 3.489(15) 4_565
C(31) H(16) 3.014(17) 1_565
C(32) H(4) 3.336(17) 4_555
C(32) H(16) 3.010(17) 1_565
C(34) H(1) 2.967(19) 1_565
C(34) H(9) 2.981(19) 3_765
C(34) H(10) 3.12(2) 3_765
C(34) H(12) 3.204(17) 4_565
C(34) H(19) 3.051(19) .
C(35) H(1) 2.853(18) 1_565
C(35) H(2) 3.276(18) 1_565
C(35) H(9) 3.198(19) 3_765
C(35) H(10) 3.01(2) 3_765
C(36) H(2) 3.127(18) 1_565
C(36) H(10) 3.00(2) 3_765
C(37) H(10) 3.10(2) 3_765
C(37) H(18) 3.170(15) .
C(38) H(8) 3.558(17) 4_555
C(38) H(10) 3.19(2) 3_765
C(38) H(18) 2.881(16) .
C(38) H(19) 3.58(2) .
C(39) H(10) 3.20(2) 3_765
C(39) H(12) 3.194(16) 4_565
C(39) H(18) 3.210(16) .
C(39) H(19) 2.88(2) .
C(40) H(8) 3.370(18) 1_565
C(40) H(9) 3.467(19) 1_565
C(40) H(13) 3.52(2) 4_565
C(40) H(23) 3.55(2) .
C(40) H(25) 3.56(2) 1_565
C(40) H(28) 3.38(2) .
C(41) H(9) 3.51(2) 3_765
C(41) H(25) 3.57(2) 1_565
C(41) H(28) 3.42(2) .
C(42) H(8) 3.264(17) 3_765
C(42) H(9) 3.16(2) 3_765
C(42) H(23) 3.36(2) 3_775
H(1) O(3) 3.523(18) 4_555
H(1) C(30) 3.472(17) 1_545
H(1) C(34) 2.967(19) 1_545
H(1) C(35) 2.853(18) 1_545
H(1) H(13) 2.94(2) 4_555
H(1) H(19) 2.88(2) 1_545
H(1) H(23) 2.66(2) 1_545
H(1) H(28) 2.87(2) 1_545
H(1) H(29) 3.22(4) 1_545
H(2) C(14) 3.075(17) 1_545
H(2) C(15) 3.259(17) 1_545
H(2) C(16) 3.147(17) 1_545
H(2) C(17) 2.987(17) 1_545
H(2) C(29) 3.507(17) 1_545
H(2) C(35) 3.276(18) 1_545
H(2) C(36) 3.127(18) 1_545
H(2) H(5) 3.28(2) 1_545
H(2) H(12) 2.70(2) 1_545
H(2) H(15) 2.97(2) 1_545
H(2) H(18) 3.11(2) 1_545
H(2) H(23) 3.32(2) 1_545
H(2) H(24) 3.18(3) 1_545
H(3) C(10) 3.212(18) 1_545
H(3) C(11) 3.046(18) 1_545
H(3) C(12) 2.941(17) 1_545
H(3) C(13) 2.996(17) 1_545
H(3) C(14) 3.148(17) 1_545
H(3) C(15) 3.217(17) 1_545
H(3) C(23) 3.340(17) 1_545
H(3) H(7) 3.43(2) 1_545
H(3) H(15) 2.49(2) 1_545
H(3) H(20) 3.37(2) 4_455
H(4) O(4) 2.629(16) 3_756
H(4) C(25) 3.417(16) 3_756
H(4) C(26) 3.429(16) 3_756
H(4) C(30) 3.076(16) 4_455
H(4) C(31) 2.869(17) 4_455
H(4) C(32) 3.336(17) 4_455
H(4) H(14) 3.26(3) 3_756
H(4) H(17) 2.83(2) 3_756
H(4) H(19) 3.40(2) 4_455
H(4) H(20) 3.00(2) 4_455
H(5) H(2) 3.28(2) 1_565
H(5) H(24) 3.42(2) .
H(5) H(25) 3.47(3) .
H(5) H(26) 3.25(2) 4_455
H(5) H(29) 3.31(4) 1_545
H(6) O(4) 2.840(16) 4_455
H(6) C(24) 3.333(16) 4_455
H(6) C(25) 2.912(17) 4_455
H(6) C(26) 3.452(16) 4_455
H(6) H(14) 2.66(3) 4_455
H(6) H(21) 3.35(2) 3_766
H(7) O(1) 2.776(16) 4_455
H(7) C(2) 3.421(16) 4_455
H(7) C(22) 3.237(17) 4_455
H(7) C(23) 3.365(16) 4_455
H(7) C(24) 3.445(16) 4_455
H(7) C(25) 3.331(16) 4_455
H(7) C(26) 3.195(16) 4_455
H(7) C(27) 3.145(17) 4_455
H(7) C(31) 3.489(15) 4_465
H(7) H(3) 3.43(2) 1_565
H(7) H(20) 2.51(2) 4_465
H(8) C(38) 3.558(17) 4_455
H(8) C(40) 3.370(18) 1_545
H(8) C(42) 3.264(17) 3_765
H(8) H(10) 3.55(2) 2_645
H(8) H(24) 3.40(2) .
H(8) H(26) 3.10(3) 4_455
H(8) H(29) 2.91(4) 1_545
H(8) H(31) 2.87(3) 3_765
H(9) C(18) 3.171(19) 2_645
H(9) C(34) 2.981(19) 3_765
H(9) C(35) 3.198(19) 3_765
H(9) C(40) 3.467(19) 1_545
H(9) C(41) 3.51(2) 3_765
H(9) C(42) 3.16(2) 3_765
H(9) H(11) 2.62(2) 2_645
H(9) H(23) 3.28(3) 3_765
H(9) H(24) 3.45(2) .
H(9) H(28) 2.87(2) 3_765
H(9) H(31) 3.33(3) 3_765
H(10) C(34) 3.12(2) 3_765
H(10) C(35) 3.01(2) 3_765
H(10) C(36) 3.00(2) 3_765
H(10) C(37) 3.10(2) 3_765
H(10) C(38) 3.19(2) 3_765
H(10) C(39) 3.20(2) 3_765
H(10) H(8) 3.55(2) 2_655
H(10) H(23) 3.55(3) 3_765
H(10) H(24) 3.56(3) .
H(10) H(24) 3.39(3) 3_765
H(10) H(31) 3.38(3) 4_465
H(11) C(20) 3.073(18) 2_655
H(11) H(9) 2.62(2) 2_655
H(11) H(23) 3.21(3) .
H(11) H(28) 3.38(2) 4_465
H(11) H(30) 3.41(3) 3_775
H(11) H(31) 2.98(3) 3_775
H(12) C(4) 3.582(16) 1_565
H(12) C(5) 2.987(16) 1_565
H(12) C(6) 3.535(16) 1_565
H(12) C(34) 3.204(17) 4_465
H(12) C(39) 3.194(16) 4_465
H(12) H(2) 2.70(2) 1_565
H(12) H(27) 2.63(2) 4_465
H(12) H(28) 2.61(2) 4_465
H(13) O(1) 1.88(2) 4_455
H(13) C(2) 2.89(2) 4_455
H(13) C(3) 3.56(2) 4_455
H(13) C(4) 3.58(2) 4_455
H(13) C(40) 3.52(2) 4_465
H(13) H(1) 2.94(2) 4_455
H(13) H(19) 2.88(3) 4_465
H(13) H(20) 3.45(2) 4_465
H(13) H(25) 2.94(3) 4_455
H(13) H(28) 3.02(3) 4_465
H(13) H(29) 2.76(4) 4_465
H(13) H(30) 3.58(3) 4_465
H(14) O(2) 2.35(2) 4_555
H(14) C(9) 3.47(2) 4_555
H(14) H(4) 3.26(3) 3_756
H(14) H(6) 2.66(3) 4_555
H(14) H(17) 3.36(3) 2_756
H(14) H(21) 3.05(3) 2_746
H(15) C(5) 3.245(14) 1_565
H(15) C(6) 3.048(14) 1_565
H(15) H(2) 2.97(2) 1_565
H(15) H(3) 2.49(2) 1_565
H(15) H(22) 3.59(2) 3_766
H(16) C(26) 3.222(17) 3_756
H(16) C(27) 3.223(16) 3_756
H(16) C(31) 3.014(17) 1_545
H(16) C(32) 3.010(17) 1_545
H(16) H(16) 2.80(2) 3_756
H(16) H(17) 2.87(2) 3_756
H(16) H(20) 2.75(2) 1_545
H(16) H(21) 2.78(2) 1_545
H(16) H(21) 3.12(2) 3_766
H(17) O(2) 2.327(18) 3_756
H(17) C(7) 3.389(18) 3_756
H(17) C(8) 3.427(19) 3_756
H(17) C(9) 2.994(18) 3_756
H(17) H(4) 2.83(2) 3_756
H(17) H(14) 3.36(3) 2_746
H(17) H(16) 2.87(2) 3_756
H(17) H(20) 3.17(2) 1_545
H(17) H(21) 2.85(2) 1_545
H(18) C(5) 3.365(15) 1_565
H(18) C(37) 3.170(15) .
H(18) C(38) 2.881(16) .
H(18) C(39) 3.210(16) .
H(18) H(2) 3.11(2) 1_565
H(18) H(26) 3.06(3) .
H(18) H(27) 3.43(3) .
H(19) O(3) 3.075(19) 4_565
H(19) C(4) 3.154(19) 1_565
H(19) C(7) 3.436(18) 4_555
H(19) C(34) 3.051(19) .
H(19) C(38) 3.58(2) .
H(19) C(39) 2.88(2) .
H(19) H(1) 2.88(2) 1_565
H(19) H(4) 3.40(2) 4_555
H(19) H(13) 2.88(3) 4_565
H(19) H(27) 2.70(3) .
H(19) H(28) 3.07(2) .
H(20) C(7) 3.53(2) 4_555
H(20) C(12) 3.106(19) 4_565
H(20) C(26) 3.254(19) 1_565
H(20) C(27) 3.04(2) 1_565
H(20) H(3) 3.37(2) 4_555
H(20) H(4) 3.00(2) 4_555
H(20) H(7) 2.51(2) 4_565
H(20) H(13) 3.45(2) 4_565
H(20) H(16) 2.75(2) 1_565
H(20) H(17) 3.17(2) 1_565
H(21) O(2) 2.537(18) 3_766
H(21) O(4) 3.162(18) 2_756
H(21) C(9) 3.347(19) 3_766
H(21) C(22) 3.23(2) 3_766
H(21) C(26) 3.487(18) 1_565
H(21) C(26) 3.517(19) 3_766
H(21) C(27) 3.481(18) 1_565
H(21) C(27) 3.007(19) 3_766
H(21) H(6) 3.35(2) 3_766
H(21) H(14) 3.05(3) 2_756
H(21) H(16) 2.78(2) 1_565
H(21) H(16) 3.12(2) 3_766
H(21) H(17) 2.85(2) 1_565
H(22) C(22) 3.529(17) 3_766
H(22) C(23) 3.211(18) 3_766
H(22) C(24) 3.166(18) 3_766
H(22) C(25) 3.456(18) 3_766
H(22) H(15) 3.59(2) 3_766
H(22) H(22) 3.12(2) 3_766
H(23) C(4) 3.54(2) 1_565
H(23) C(18) 3.24(2) .
H(23) C(19) 3.59(2) .
H(23) C(40) 3.55(2) .
H(23) C(42) 3.36(2) 3_775
H(23) H(1) 2.66(2) 1_565
H(23) H(2) 3.32(2) 1_565
H(23) H(9) 3.28(3) 3_765
H(23) H(10) 3.55(3) 3_765
H(23) H(11) 3.21(3) .
H(23) H(31) 3.38(3) 3_775
H(24) C(16) 3.16(2) .
H(24) C(17) 3.31(2) .
H(24) C(18) 3.29(2) .
H(24) C(19) 3.10(2) .
H(24) C(20) 2.93(2) .
H(24) C(21) 2.96(2) .
H(24) H(2) 3.18(3) 1_565
H(24) H(5) 3.42(2) .
H(24) H(8) 3.40(2) .
H(24) H(9) 3.45(2) .
H(24) H(10) 3.56(3) .
H(24) H(10) 3.39(3) 3_765
H(25) O(1) 3.20(2) .
H(25) O(3) 2.94(2) 4_555
H(25) C(12) 3.50(2) 4_555
H(25) C(13) 3.01(2) 4_555
H(25) C(14) 3.46(2) 4_555
H(25) C(40) 3.56(2) 1_545
H(25) C(41) 3.57(2) 1_545
H(25) H(5) 3.47(3) .
H(25) H(13) 2.94(3) 4_555
H(25) H(29) 2.86(4) 1_545
H(25) H(30) 2.96(4) 1_545
H(26) C(10) 2.96(2) 4_555
H(26) C(11) 3.19(2) 4_555
H(26) C(12) 3.28(2) 4_555
H(26) C(13) 3.17(2) 4_555
H(26) C(14) 2.95(2) 4_555
H(26) C(15) 2.83(2) 4_555
H(26) H(5) 3.25(2) 4_555
H(26) H(8) 3.10(3) 4_555
H(26) H(18) 3.06(3) .
H(27) C(3) 3.44(2) 4_555
H(27) C(4) 3.39(2) 4_555
H(27) C(5) 3.47(2) 4_555
H(27) C(8) 3.59(2) 4_555
H(27) C(17) 3.50(2) 4_565
H(27) C(30) 3.51(2) .
H(27) H(12) 2.63(2) 4_565
H(27) H(18) 3.43(3) .
H(27) H(19) 2.70(3) .
H(28) O(3) 2.81(2) 4_565
H(28) C(17) 3.14(2) 4_565
H(28) C(18) 3.59(2) 4_565
H(28) C(40) 3.38(2) .
H(28) C(41) 3.42(2) .
H(28) H(1) 2.87(2) 1_565
H(28) H(9) 2.87(2) 3_765
H(28) H(11) 3.38(2) 4_565
H(28) H(12) 2.61(2) 4_565
H(28) H(13) 3.02(3) 4_565
H(28) H(19) 3.07(2) .
H(28) H(29) 3.51(4) .
H(28) H(30) 3.58(3) .
H(29) O(1) 2.82(4) 1_565
H(29) O(3) 3.06(3) 4_565
H(29) C(21) 3.56(3) 1_565
H(29) H(1) 3.22(4) 1_565
H(29) H(5) 3.31(4) 1_565
H(29) H(8) 2.91(4) 1_565
H(29) H(13) 2.76(4) 4_565
H(29) H(25) 2.86(4) 1_565
H(29) H(28) 3.51(4) .
H(30) O(3) 3.22(3) 4_565
H(30) C(16) 3.22(3) 4_565
H(30) C(17) 3.27(3) 4_565
H(30) C(18) 3.47(3) 4_565
H(30) C(19) 3.60(3) 4_565
H(30) C(20) 3.54(3) 4_565
H(30) C(21) 3.34(3) 4_565
H(30) H(11) 3.41(3) 3_775
H(30) H(13) 3.58(3) 4_565
H(30) H(25) 2.96(4) 1_565
H(30) H(28) 3.58(3) .
H(31) C(19) 3.35(2) 4_565
H(31) H(8) 2.87(3) 3_765
H(31) H(9) 3.33(3) 3_765
H(31) H(10) 3.38(3) 4_565
H(31) H(11) 2.98(3) 3_775
H(31) H(23) 3.38(3) 3_775

loop_
_geom_torsion_atom_site_label_1
_geom_torsion_atom_site_label_2
_geom_torsion_atom_site_label_3
_geom_torsion_atom_site_label_4
_geom_torsion
_geom_torsion_site_symmetry_1
_geom_torsion_site_symmetry_3
_geom_torsion_site_symmetry_4
C(2) C(1) C(9) O(2) 173.23(17) . . .
C(2) C(1) C(9) C(8) -5.65(17) . . .
C(9) C(1) C(2) O(1) -168.87(17) . . .
C(9) C(1) C(2) C(3) 7.67(17) . . .
C(2) C(1) C(10) C(11) 149.13(17) . . .
C(2) C(1) C(10) C(15) -29.5(2) . . .
C(10) C(1) C(2) O(1) 75.2(2) . . .
C(10) C(1) C(2) C(3) -108.22(16) . . .
C(2) C(1) C(22) C(23) 99.6(2) . . .
C(2) C(1) C(22) C(27) -74.7(2) . . .
C(22) C(1) C(2) O(1) -52.1(2) . . .
C(22) C(1) C(2) C(3) 124.41(15) . . .
C(9) C(1) C(10) C(11) 39.2(2) . . .
C(9) C(1) C(10) C(15) -139.44(17) . . .
C(10) C(1) C(9) O(2) -70.9(2) . . .
C(10) C(1) C(9) C(8) 110.27(16) . . .
C(9) C(1) C(22) C(23) -150.63(18) . . .
C(9) C(1) C(22) C(27) 35.0(2) . . .
C(22) C(1) C(9) O(2) 58.7(2) . . .
C(22) C(1) C(9) C(8) -120.17(16) . . .
C(10) C(1) C(22) C(23) -24.3(2) . . .
C(10) C(1) C(22) C(27) 161.38(18) . . .
C(22) C(1) C(10) C(11) -87.8(2) . . .
C(22) C(1) C(10) C(15) 93.5(2) . . .
O(1) C(2) C(3) C(4) -7.1(3) . . .
O(1) C(2) C(3) C(8) 169.09(17) . . .
C(1) C(2) C(3) C(4) 176.47(18) . . .
C(1) C(2) C(3) C(8) -7.3(2) . . .
C(2) C(3) C(4) C(5) 175.04(19) . . .
C(2) C(3) C(8) C(7) -174.91(17) . . .
C(2) C(3) C(8) C(9) 3.5(2) . . .
C(4) C(3) C(8) C(7) 1.6(2) . . .
C(4) C(3) C(8) C(9) 179.95(15) . . .
C(8) C(3) C(4) C(5) -0.7(2) . . .
C(3) C(4) C(5) C(6) -0.7(3) . . .
C(4) C(5) C(6) C(7) 1.4(3) . . .
C(5) C(6) C(7) C(8) -0.6(3) . . .
C(6) C(7) C(8) C(3) -0.8(3) . . .
C(6) C(7) C(8) C(9) -178.9(2) . . .
C(3) C(8) C(9) O(2) -177.17(17) . . .
C(3) C(8) C(9) C(1) 1.7(2) . . .
C(7) C(8) C(9) O(2) 1.1(3) . . .
C(7) C(8) C(9) C(1) 179.92(16) . . .
C(1) C(10) C(11) C(12) -177.34(17) . . .
C(1) C(10) C(15) C(14) 177.36(17) . . .
C(11) C(10) C(15) C(14) -1.3(2) . . .
C(15) C(10) C(11) C(12) 1.4(2) . . .
C(10) C(11) C(12) C(13) -0.6(3) . . .
C(11) C(12) C(13) O(3) 178.96(17) . . .
C(11) C(12) C(13) C(14) -0.2(2) . . .
O(3) C(13) C(14) C(15) -178.93(16) . . .
O(3) C(13) C(14) C(16) -1.7(2) . . .
C(12) C(13) C(14) C(15) 0.3(2) . . .
C(12) C(13) C(14) C(16) 177.57(18) . . .
C(13) C(14) C(15) C(10) 0.5(2) . . .
C(13) C(14) C(16) C(17) 51.6(2) . . .
C(13) C(14) C(16) C(21) -130.0(2) . . .
C(15) C(14) C(16) C(17) -131.2(2) . . .
C(15) C(14) C(16) C(21) 47.2(2) . . .
C(16) C(14) C(15) C(10) -176.86(17) . . .
C(14) C(16) C(17) C(18) 177.62(19) . . .
C(14) C(16) C(21) C(20) -177.28(19) . . .
C(17) C(16) C(21) C(20) 1.1(3) . . .
C(21) C(16) C(17) C(18) -0.8(3) . . .
C(16) C(17) C(18) C(19) 0.1(2) . . .
C(17) C(18) C(19) C(20) 0.2(3) . . .
C(18) C(19) C(20) C(21) 0.2(3) . . .
C(19) C(20) C(21) C(16) -0.8(3) . . .
C(1) C(22) C(23) C(24) -174.81(18) . . .
C(1) C(22) C(27) C(26) 173.69(19) . . .
C(23) C(22) C(27) C(26) -0.9(3) . . .
C(27) C(22) C(23) C(24) -0.4(3) . . .
C(22) C(23) C(24) C(25) 1.7(3) . . .
C(22) C(23) C(24) C(28) -178.75(19) . . .
C(23) C(24) C(25) O(4) 177.28(19) . . .
C(23) C(24) C(25) C(26) -1.8(3) . . .
C(23) C(24) C(28) C(29) -53.6(2) . . .
C(23) C(24) C(28) C(33) 125.7(2) . . .
C(25) C(24) C(28) C(29) 125.9(2) . . .
C(25) C(24) C(28) C(33) -54.7(2) . . .
C(28) C(24) C(25) O(4) -2.3(3) . . .
C(28) C(24) C(25) C(26) 178.7(2) . . .
O(4) C(25) C(26) C(27) -178.54(19) . . .
C(24) C(25) C(26) C(27) 0.6(3) . . .
C(25) C(26) C(27) C(22) 0.8(3) . . .
C(24) C(28) C(29) C(30) 179.88(19) . . .
C(24) C(28) C(33) C(32) 179.88(19) . . .
C(29) C(28) C(33) C(32) -0.7(3) . . .
C(33) C(28) C(29) C(30) 0.5(3) . . .
C(28) C(29) C(30) C(31) -0.6(3) . . .
C(29) C(30) C(31) C(32) 0.9(3) . . .
C(30) C(31) C(32) C(33) -1.1(3) . . .
C(31) C(32) C(33) C(28) 1.1(3) . . .
C(35) C(34) C(39) C(38) -0.5(4) . . .
C(39) C(34) C(35) C(36) 0.7(4) . . .
C(34) C(35) C(36) C(37) -0.5(4) . . .
C(35) C(36) C(37) C(38) -0.0(4) . . .
C(36) C(37) C(38) C(39) 0.2(4) . . .
C(37) C(38) C(39) C(34) 0.0(4) . . .
C(41) C(40) C(42) C(41) -1.0(6) . 3_775 3_775
C(42) C(40) C(41) C(42) 1.1(6) 3_775 . .
C(40) C(41) C(42) C(40) -1.1(6) . . 3_775
